data_7028963
loop_
_publ_author_name
'Wuillemin, Michel A.'
'Stuber, Wanda T.'
'Fox, Thomas'
'Reber, Michael J.'
'Br\"uhwiler, Dominik'
'Alberto, Roger'
'Braband, Henrik'

_publ_section_title
;
 A novel (99m)Tc labelling strategy for the development of silica based
 particles for medical applications.
;
_journal_issue 11
_journal_name_full 'Dalton transactions (Cambridge, England : 2003)'
_journal_page_first 4260
_journal_page_last 4263
_journal_paper_doi 10.1039/c3dt53019a
_journal_volume 43
_journal_year 2014
_chemical_formula_moiety C13H29BrN3O5Tc
_chemical_formula_sum 'C13 H29 Br N3 O5 Tc'
_chemical_formula_weight 486.30
_chemical_name_common TctacnOnorbornadiol
_chemical_name_systematic
; 
 (exo-bicyclo{2.2.1}heptane-2,3-diolato)(oxo)
(1,4,7-triazacyclononane)99technetium(V)bromide 
;
_space_group_IT_number 2
_symmetry_cell_setting triclinic
_symmetry_space_group_name_Hall '-P 1'
_symmetry_space_group_name_H-M 'P -1'
_atom_sites_solution_hydrogens geom
_atom_sites_solution_primary direct
_atom_sites_solution_secondary difmap
_audit_creation_method SHELXL-97
_cell_angle_alpha 92.863(2)
_cell_angle_beta 91.351(2)
_cell_angle_gamma 105.704(3)
_cell_formula_units_Z 4
_cell_length_a 7.1578(2)
_cell_length_b 11.8422(4)
_cell_length_c 21.8142(5)
_cell_measurement_reflns_used 6654
_cell_measurement_temperature 183(2)
_cell_measurement_theta_max 30.8657
_cell_measurement_theta_min 2.8012
_cell_volume 1776.50(9)
_computing_cell_refinement 'CrysAlis RED (Oxford, 2007)'
_computing_data_collection 'CrysAlis RED (Oxford, 2007)'
_computing_data_reduction 'CrysAlis RED (Oxford, 2007)'
_computing_molecular_graphics 'ORTEP-3 (Farrugia, 1997)'
_computing_publication_material 'SHELXL-97 (Sheldrick, 1997)'
_computing_structure_refinement 'SHELXL-97 (Sheldrick, 1997)'
_computing_structure_solution 'SHELXS-97 (Sheldrick, 1990)'
_diffrn_ambient_temperature 183(2)
_diffrn_detector_area_resol_mean 10.4498
_diffrn_measured_fraction_theta_full 0.999
_diffrn_measured_fraction_theta_max 0.999
_diffrn_measurement_device_type 'Xcalibur, Ruby'
_diffrn_measurement_method '\w scans'
_diffrn_radiation_monochromator graphite
_diffrn_radiation_source 'fine-focus sealed tube'
_diffrn_radiation_type MoK\a
_diffrn_radiation_wavelength 0.71073
_diffrn_reflns_av_R_equivalents 0.0515
_diffrn_reflns_av_sigmaI/netI 0.0653
_diffrn_reflns_limit_h_max 9
_diffrn_reflns_limit_h_min -8
_diffrn_reflns_limit_k_max 15
_diffrn_reflns_limit_k_min -15
_diffrn_reflns_limit_l_max 28
_diffrn_reflns_limit_l_min -21
_diffrn_reflns_number 21199
_diffrn_reflns_theta_full 27.87
_diffrn_reflns_theta_max 27.87
_diffrn_reflns_theta_min 2.81
_exptl_absorpt_coefficient_mu 3.087
_exptl_absorpt_correction_T_max 0.9494
_exptl_absorpt_correction_T_min 0.3183
_exptl_absorpt_correction_type multi-scan
_exptl_absorpt_process_details
;
CrysAlisPro, Agilent Technologies,
Version 1.171.36.20 (release 27-06-2012 CrysAlis171 .NET)
(compiled Jul 11 2012,15:38:31)
Empirical absorption correction using spherical harmonics,
 implemented in SCALE3 ABSPACK scaling algorithm.
;
_exptl_crystal_colour blue
_exptl_crystal_density_diffrn 1.815
_exptl_crystal_density_method 'not measured'
_exptl_crystal_description stick
_exptl_crystal_F_000 984
_exptl_crystal_size_max 0.48
_exptl_crystal_size_mid 0.07
_exptl_crystal_size_min 0.02
_refine_diff_density_max 1.268
_refine_diff_density_min -1.862
_refine_diff_density_rms 0.162
_refine_ls_extinction_method none
_refine_ls_goodness_of_fit_ref 1.040
_refine_ls_hydrogen_treatment mixed
_refine_ls_matrix_type full
_refine_ls_number_parameters 439
_refine_ls_number_reflns 8466
_refine_ls_number_restraints 12
_refine_ls_restrained_S_all 1.040
_refine_ls_R_factor_all 0.0654
_refine_ls_R_factor_gt 0.0513
_refine_ls_shift/su_max 0.001
_refine_ls_shift/su_mean 0.000
_refine_ls_structure_factor_coef Fsqd
_refine_ls_weighting_details 'calc w=1/[\s^2^(Fo^2^)+(0.0587P)^2^+6.0991P] where P=(Fo^2^+2Fc^2^)/3'
_refine_ls_weighting_scheme calc
_refine_ls_wR_factor_gt 0.1257
_refine_ls_wR_factor_ref 0.1343
_reflns_number_gt 7008
_reflns_number_total 8466
_reflns_threshold_expression >2sigma(I)
_cod_data_source_file c3dt53019a.txt
_cod_data_source_block c:\wts150413
_cod_original_cell_volume 1776.49(8)
_cod_original_sg_symbol_H-M P-1
_cod_database_code 7028963

loop_
_symmetry_equiv_pos_as_xyz
'x, y, z'
'-x, -y, -z'

loop_
_atom_site_label
_atom_site_type_symbol
_atom_site_fract_x
_atom_site_fract_y
_atom_site_fract_z
_atom_site_U_iso_or_equiv
_atom_site_adp_type
_atom_site_occupancy
_atom_site_symmetry_multiplicity
_atom_site_calc_flag
_atom_site_refinement_flags
Tc1 Tc 0.89755(5) 0.19985(3) -0.001145(17) 0.01188(10) Uani 1 1 d .
O1 O 0.6893(5) 0.1126(3) -0.03100(16) 0.0208(8) Uani 1 1 d .
O2 O 0.8513(5) 0.3184(3) 0.05412(15) 0.0175(7) Uani 1 1 d .
O3 O 0.9639(5) 0.1375(3) 0.07352(14) 0.0155(7) Uani 1 1 d .
N1 N 1.2075(5) 0.3193(4) 0.00480(18) 0.0146(8) Uani 1 1 d .
H1A H 1.2422 0.3384 0.0461 0.017 Uiso 1 1 calc R
N2 N 1.0616(5) 0.1097(4) -0.05898(17) 0.0126(8) Uani 1 1 d .
H2A H 1.0048 0.0294 -0.0573 0.015 Uiso 1 1 calc R
N3 N 0.9228(6) 0.3022(4) -0.08301(17) 0.0146(8) Uani 1 1 d .
H3A H 0.8162 0.3326 -0.0857 0.018 Uiso 1 1 calc R
C1 C 1.3524(7) 0.2633(5) -0.0220(3) 0.0221(11) Uani 1 1 d .
H1C H 1.4661 0.2767 0.0069 0.027 Uiso 1 1 calc R
H1D H 1.3977 0.2995 -0.0608 0.027 Uiso 1 1 calc R
C2 C 1.2639(7) 0.1342(5) -0.0342(2) 0.0211(11) Uani 1 1 d .
H2C H 1.3422 0.1029 -0.0641 0.025 Uiso 1 1 calc R
H2D H 1.2652 0.0939 0.0044 0.025 Uiso 1 1 calc R
C3 C 1.0447(8) 0.1398(5) -0.1244(2) 0.0216(11) Uani 1 1 d .
H3C H 1.0011 0.0661 -0.1506 0.026 Uiso 1 1 calc R
H3D H 1.1747 0.1831 -0.1376 0.026 Uiso 1 1 calc R
C4 C 0.9058(8) 0.2130(5) -0.1346(2) 0.0243(11) Uani 1 1 d .
H4C H 0.9342 0.2528 -0.1735 0.029 Uiso 1 1 calc R
H4D H 0.7712 0.1614 -0.1382 0.029 Uiso 1 1 calc R
C5 C 1.1021(8) 0.4010(5) -0.0855(2) 0.0260(12) Uani 1 1 d .
H5C H 1.1893 0.3794 -0.1158 0.031 Uiso 1 1 calc R
H5D H 1.0672 0.4712 -0.0994 0.031 Uiso 1 1 calc R
C6 C 1.2062(7) 0.4297(4) -0.0245(2) 0.0208(11) Uani 1 1 d .
H6C H 1.3412 0.4773 -0.0295 0.025 Uiso 1 1 calc R
H6D H 1.1407 0.4763 0.0020 0.025 Uiso 1 1 calc R
C10 C 0.8471(7) 0.2986(4) 0.1187(2) 0.0175(10) Uani 1 1 d .
H10 H 0.9308 0.3688 0.1429 0.021 Uiso 1 1 calc R
C11 C 0.9162(7) 0.1884(4) 0.1305(2) 0.0167(10) Uani 1 1 d .
H11 H 1.0312 0.2091 0.1599 0.020 Uiso 1 1 calc R
C12 C 0.7381(7) 0.1082(4) 0.1605(2) 0.0193(10) Uani 1 1 d .
H12 H 0.7347 0.0231 0.1593 0.023 Uiso 1 1 calc R
C13 C 0.7294(8) 0.1639(5) 0.2251(2) 0.0251(12) Uani 1 1 d .
H13A H 0.8595 0.1884 0.2460 0.030 Uiso 1 1 calc R
H13B H 0.6389 0.1089 0.2507 0.030 Uiso 1 1 calc R
C14 C 0.6539(8) 0.2722(5) 0.2120(2) 0.0250(12) Uani 1 1 d .
H14A H 0.5253 0.2649 0.2298 0.030 Uiso 1 1 calc R
H14B H 0.7461 0.3460 0.2289 0.030 Uiso 1 1 calc R
C15 C 0.6396(7) 0.2684(5) 0.1413(2) 0.0193(10) Uani 1 1 d .
H15 H 0.5556 0.3150 0.1239 0.023 Uiso 1 1 calc R
C16 C 0.5687(7) 0.1351(5) 0.1257(2) 0.0217(11) Uani 1 1 d .
H16A H 0.4413 0.0983 0.1429 0.026 Uiso 1 1 calc R
H16B H 0.5658 0.1146 0.0810 0.026 Uiso 1 1 calc R
Tc2 Tc 0.82674(5) 0.34842(3) -0.324832(17) 0.01323(10) Uani 1 1 d .
O4 O 1.0166(5) 0.4046(3) -0.27627(17) 0.0215(8) Uani 1 1 d .
O5 O 0.8881(5) 0.2419(3) -0.38579(15) 0.0173(7) Uani 1 1 d .
O6 O 0.6693(5) 0.2044(3) -0.29495(15) 0.0163(7) Uani 1 1 d .
N4 N 0.5550(6) 0.3318(4) -0.38420(18) 0.0155(8) Uani 1 1 d .
H4A H 0.5195 0.2561 -0.4025 0.019 Uiso 1 1 calc R
N5 N 0.6768(6) 0.4625(4) -0.27787(18) 0.0159(8) Uani 1 1 d .
H5A H 0.6766 0.4481 -0.2363 0.019 Uiso 1 1 calc R
N6 N 0.8972(6) 0.4972(4) -0.38179(19) 0.0169(8) Uani 1 1 d .
H6A H 1.0305 0.5174 -0.3872 0.020 Uiso 1 1 calc R
C21 C 0.3985(7) 0.3406(5) -0.3423(2) 0.0195(10) Uani 1 1 d .
H21A H 0.3605 0.2695 -0.3185 0.023 Uiso 1 1 calc R
H21B H 0.2830 0.3465 -0.3665 0.023 Uiso 1 1 calc R
C22 C 0.4718(7) 0.4484(5) -0.2993(2) 0.0190(10) Uani 1 1 d .
H22A H 0.4637 0.5188 -0.3207 0.023 Uiso 1 1 calc R
H22B H 0.3882 0.4417 -0.2634 0.023 Uiso 1 1 calc R
C23 C 0.8013(7) 0.5835(4) -0.2847(2) 0.0206(10) Uani 1 1 d .
H23A H 0.9234 0.5963 -0.2598 0.025 Uiso 1 1 calc R
H23B H 0.7332 0.6412 -0.2694 0.025 Uiso 1 1 calc R
C24 C 0.8480(8) 0.6024(5) -0.3515(3) 0.0240(11) Uani 1 1 d .
H24A H 0.7348 0.6164 -0.3737 0.029 Uiso 1 1 calc R
H24B H 0.9592 0.6728 -0.3541 0.029 Uiso 1 1 calc R
C25 C 0.7980(7) 0.4640(5) -0.4434(2) 0.0214(11) Uani 1 1 d .
H25A H 0.8504 0.4046 -0.4653 0.026 Uiso 1 1 calc R
H25B H 0.8207 0.5339 -0.4682 0.026 Uiso 1 1 calc R
C26 C 0.5827(7) 0.4142(5) -0.4348(2) 0.0209(10) Uani 1 1 d .
H26A H 0.5230 0.4787 -0.4246 0.025 Uiso 1 1 calc R
H26B H 0.5190 0.3719 -0.4734 0.025 Uiso 1 1 calc R
C30 C 0.6862(7) 0.0949(4) -0.3220(2) 0.0166(10) Uani 1 1 d .
H30 H 0.5557 0.0427 -0.3357 0.020 Uiso 1 1 calc R
C31 C 0.8235(7) 0.1183(4) -0.3766(2) 0.0156(9) Uani 1 1 d .
H31 H 0.7557 0.0747 -0.4148 0.019 Uiso 1 1 calc R
C32 C 0.9895(7) 0.0675(5) -0.3566(2) 0.0191(10) Uani 1 1 d .
H32 H 1.1131 0.0980 -0.3782 0.023 Uiso 1 1 calc R
C33 C 0.9097(9) -0.0677(5) -0.3608(3) 0.0271(12) Uani 1 1 d .
H33A H 1.0155 -0.1063 -0.3562 0.033 Uiso 1 1 calc R
H33B H 0.8372 -0.0962 -0.4003 0.033 Uiso 1 1 calc R
C34 C 0.7726(8) -0.0901(5) -0.3058(2) 0.0234(11) Uani 1 1 d .
H34A H 0.6372 -0.1295 -0.3200 0.028 Uiso 1 1 calc R
H34B H 0.8154 -0.1391 -0.2759 0.028 Uiso 1 1 calc R
C35 C 0.7894(7) 0.0330(4) -0.2772(2) 0.0168(10) Uani 1 1 d .
H35 H 0.7491 0.0356 -0.2337 0.020 Uiso 1 1 calc R
C36 C 1.0056(7) 0.0945(5) -0.2870(2) 0.0193(10) Uani 1 1 d .
H36A H 1.0411 0.1798 -0.2755 0.023 Uiso 1 1 calc R
H36B H 1.0952 0.0569 -0.2660 0.023 Uiso 1 1 calc R
O10 O 1.2783(7) 0.8843(4) -0.4564(2) 0.0359(10) Uani 1 1 d D
H10A H 1.299(9) 0.845(6) -0.429(3) 0.054 Uiso 1 1 d D
H10B H 1.168(5) 0.853(6) -0.469(3) 0.054 Uiso 1 1 d D
O20 O 0.4585(7) 0.2092(5) -0.1887(2) 0.0450(12) Uani 1 1 d D
H20A H 0.519(10) 0.208(7) -0.219(2) 0.068 Uiso 1 1 d D
H20B H 0.521(10) 0.266(5) -0.168(3) 0.068 Uiso 1 1 d D
O30 O 0.4006(6) 0.1240(4) -0.46703(19) 0.0284(9) Uani 1 1 d D
H30A H 0.478(8) 0.127(5) -0.493(2) 0.043 Uiso 1 1 d D
H30B H 0.361(9) 0.055(2) -0.461(3) 0.043 Uiso 1 1 d D
O40 O 1.0908(6) 0.2356(4) -0.49399(18) 0.0311(9) Uani 1 1 d D
H40A H 1.069(9) 0.254(6) -0.4598(14) 0.047 Uiso 1 1 d D
H40B H 1.189(7) 0.215(6) -0.491(3) 0.047 Uiso 1 1 d D
Br1 Br 1.35267(9) 0.51743(6) 0.12841(3) 0.03120(15) Uani 1 1 d .
Br2 Br 1.34757(9) 0.66391(6) -0.39317(3) 0.03438(16) Uani 1 1 d .

loop_
_atom_site_aniso_label
_atom_site_aniso_U_11
_atom_site_aniso_U_22
_atom_site_aniso_U_33
_atom_site_aniso_U_23
_atom_site_aniso_U_13
_atom_site_aniso_U_12
Tc1 0.01009(18) 0.0119(2) 0.0148(2) 0.00136(14) 0.00157(13) 0.00484(14)
O1 0.0122(16) 0.023(2) 0.0255(19) 0.0039(15) -0.0007(13) 0.0021(14)
O2 0.0222(18) 0.0136(17) 0.0195(17) 0.0024(13) 0.0057(13) 0.0091(14)
O3 0.0183(17) 0.0156(18) 0.0153(16) 0.0025(13) 0.0049(12) 0.0083(14)
N1 0.0121(19) 0.016(2) 0.0154(19) -0.0021(15) 0.0003(14) 0.0041(16)
N2 0.0092(18) 0.014(2) 0.0151(19) 0.0004(15) -0.0005(14) 0.0050(15)
N3 0.0127(19) 0.017(2) 0.0157(19) -0.0004(15) -0.0028(14) 0.0080(16)
C1 0.015(2) 0.019(3) 0.033(3) -0.003(2) 0.000(2) 0.007(2)
C2 0.010(2) 0.027(3) 0.027(3) -0.006(2) -0.0006(19) 0.008(2)
C3 0.026(3) 0.029(3) 0.015(2) 0.000(2) 0.0036(19) 0.015(2)
C4 0.032(3) 0.025(3) 0.019(3) -0.003(2) -0.003(2) 0.015(2)
C5 0.032(3) 0.019(3) 0.026(3) 0.008(2) -0.002(2) 0.004(2)
C6 0.021(3) 0.015(3) 0.025(3) 0.003(2) 0.003(2) 0.001(2)
C10 0.021(2) 0.016(2) 0.018(2) 0.0022(18) 0.0038(18) 0.007(2)
C11 0.018(2) 0.017(3) 0.015(2) 0.0001(18) 0.0048(17) 0.0047(19)
C12 0.021(3) 0.015(3) 0.023(3) 0.0045(19) 0.0091(19) 0.004(2)
C13 0.027(3) 0.030(3) 0.020(3) 0.007(2) 0.010(2) 0.010(2)
C14 0.026(3) 0.024(3) 0.025(3) -0.001(2) 0.010(2) 0.007(2)
C15 0.018(2) 0.021(3) 0.022(3) 0.002(2) 0.0071(19) 0.010(2)
C16 0.016(2) 0.025(3) 0.022(3) 0.001(2) 0.0054(19) 0.002(2)
Tc2 0.00985(19) 0.0146(2) 0.0157(2) 0.00053(14) 0.00171(13) 0.00402(15)
O4 0.0146(17) 0.021(2) 0.0289(19) -0.0009(15) -0.0008(14) 0.0059(15)
O5 0.0189(17) 0.0164(18) 0.0176(17) 0.0030(13) 0.0074(13) 0.0057(14)
O6 0.0185(17) 0.0147(17) 0.0185(17) 0.0037(13) 0.0060(13) 0.0084(14)
N4 0.0132(19) 0.017(2) 0.0149(19) -0.0011(16) -0.0006(14) 0.0028(16)
N5 0.0137(19) 0.021(2) 0.0147(19) -0.0009(16) 0.0010(15) 0.0080(17)
N6 0.0126(19) 0.015(2) 0.023(2) 0.0025(16) 0.0041(15) 0.0032(16)
C21 0.009(2) 0.030(3) 0.020(2) -0.001(2) -0.0008(17) 0.006(2)
C22 0.015(2) 0.022(3) 0.022(3) 0.000(2) 0.0033(18) 0.008(2)
C23 0.019(2) 0.015(3) 0.026(3) -0.004(2) 0.0016(19) 0.004(2)
C24 0.021(3) 0.014(3) 0.036(3) 0.004(2) 0.004(2) 0.002(2)
C25 0.025(3) 0.024(3) 0.018(2) 0.006(2) 0.0054(19) 0.008(2)
C26 0.020(3) 0.024(3) 0.019(2) 0.003(2) -0.0030(19) 0.007(2)
C30 0.012(2) 0.017(3) 0.019(2) -0.0013(19) -0.0001(17) 0.0024(18)
C31 0.020(2) 0.011(2) 0.015(2) 0.0002(17) 0.0026(17) 0.0022(18)
C32 0.015(2) 0.022(3) 0.022(3) 0.001(2) 0.0047(18) 0.008(2)
C33 0.034(3) 0.023(3) 0.026(3) 0.000(2) 0.010(2) 0.010(2)
C34 0.025(3) 0.016(3) 0.030(3) 0.004(2) 0.003(2) 0.006(2)
C35 0.018(2) 0.016(2) 0.015(2) 0.0018(18) 0.0037(17) 0.0024(19)
C36 0.016(2) 0.017(3) 0.025(3) 0.002(2) 0.0012(19) 0.0038(19)
O10 0.034(2) 0.032(3) 0.039(3) 0.0089(19) 0.0018(19) 0.0040(19)
O20 0.042(3) 0.047(3) 0.040(3) 0.002(2) 0.022(2) -0.001(2)
O30 0.028(2) 0.024(2) 0.032(2) -0.0057(17) 0.0066(16) 0.0056(17)
O40 0.028(2) 0.046(3) 0.022(2) 0.0035(18) 0.0070(16) 0.0142(19)
Br1 0.0312(3) 0.0371(4) 0.0252(3) -0.0009(2) 0.0010(2) 0.0096(3)
Br2 0.0256(3) 0.0348(4) 0.0435(4) 0.0076(3) -0.0014(2) 0.0089(3)

loop_
_atom_type_symbol
_atom_type_description
_atom_type_scat_dispersion_real
_atom_type_scat_dispersion_imag
_atom_type_scat_source
C C 0.0033 0.0016 'International Tables Vol C Tables 4.2.6.8 and 6.1.1.4'
H H 0.0000 0.0000 'International Tables Vol C Tables 4.2.6.8 and 6.1.1.4'
N N 0.0061 0.0033 'International Tables Vol C Tables 4.2.6.8 and 6.1.1.4'
O O 0.0106 0.0060 'International Tables Vol C Tables 4.2.6.8 and 6.1.1.4'
Br Br -0.2901 2.4595 'International Tables Vol C Tables 4.2.6.8 and 6.1.1.4'
Tc Tc -1.4390 0.7593 'International Tables Vol C Tables 4.2.6.8 and 6.1.1.4'

loop_
_geom_angle_atom_site_label_1
_geom_angle_atom_site_label_2
_geom_angle_atom_site_label_3
_geom_angle
O1 Tc1 O2 110.74(16)
O1 Tc1 O3 109.11(16)
O2 Tc1 O3 82.90(14)
O1 Tc1 N2 90.85(16)
O2 Tc1 N2 157.96(15)
O3 Tc1 N2 94.50(14)
O1 Tc1 N3 88.93(16)
O2 Tc1 N3 96.03(14)
O3 Tc1 N3 161.16(14)
N2 Tc1 N3 79.42(15)
O1 Tc1 N1 160.13(16)
O2 Tc1 N1 82.93(14)
O3 Tc1 N1 86.27(14)
N2 Tc1 N1 75.05(14)
N3 Tc1 N1 74.95(14)
C10 O2 Tc1 118.2(3)
C11 O3 Tc1 117.2(3)
C6 N1 C1 112.3(4)
C6 N1 Tc1 107.8(3)
C1 N1 Tc1 113.6(3)
C6 N1 H1A 107.6
C1 N1 H1A 107.6
Tc1 N1 H1A 107.6
C2 N2 C3 114.2(4)
C2 N2 Tc1 110.2(3)
C3 N2 Tc1 109.9(3)
C2 N2 H2A 107.4
C3 N2 H2A 107.4
Tc1 N2 H2A 107.4
C4 N3 C5 112.0(4)
C4 N3 Tc1 103.7(3)
C5 N3 Tc1 116.0(3)
C4 N3 H3A 108.2
C5 N3 H3A 108.2
Tc1 N3 H3A 108.2
N1 C1 C2 110.3(4)
N1 C1 H1C 109.6
C2 C1 H1C 109.6
N1 C1 H1D 109.6
C2 C1 H1D 109.6
H1C C1 H1D 108.1
N2 C2 C1 111.0(4)
N2 C2 H2C 109.4
C1 C2 H2C 109.4
N2 C2 H2D 109.4
C1 C2 H2D 109.4
H2C C2 H2D 108.0
N2 C3 C4 113.6(4)
N2 C3 H3C 108.8
C4 C3 H3C 108.8
N2 C3 H3D 108.8
C4 C3 H3D 108.8
H3C C3 H3D 107.7
N3 C4 C3 110.7(4)
N3 C4 H4C 109.5
C3 C4 H4C 109.5
N3 C4 H4D 109.5
C3 C4 H4D 109.5
H4C C4 H4D 108.1
C6 C5 N3 111.4(4)
C6 C5 H5C 109.3
N3 C5 H5C 109.3
C6 C5 H5D 109.3
N3 C5 H5D 109.3
H5C C5 H5D 108.0
N1 C6 C5 109.6(4)
N1 C6 H6C 109.8
C5 C6 H6C 109.8
N1 C6 H6D 109.8
C5 C6 H6D 109.8
H6C C6 H6D 108.2
O2 C10 C15 111.5(4)
O2 C10 C11 109.8(4)
C15 C10 C11 104.1(4)
O2 C10 H10 110.4
C15 C10 H10 110.4
C11 C10 H10 110.4
O3 C11 C10 110.3(4)
O3 C11 C12 113.2(4)
C10 C11 C12 102.3(4)
O3 C11 H11 110.3
C10 C11 H11 110.3
C12 C11 H11 110.3
C16 C12 C13 102.8(4)
C16 C12 C11 102.0(4)
C13 C12 C11 106.5(4)
C16 C12 H12 114.7
C13 C12 H12 114.7
C11 C12 H12 114.7
C12 C13 C14 102.9(4)
C12 C13 H13A 111.2
C14 C13 H13A 111.2
C12 C13 H13B 111.2
C14 C13 H13B 111.2
H13A C13 H13B 109.1
C15 C14 C13 103.1(4)
C15 C14 H14A 111.1
C13 C14 H14A 111.1
C15 C14 H14B 111.1
C13 C14 H14B 111.1
H14A C14 H14B 109.1
C10 C15 C16 102.1(4)
C10 C15 C14 107.3(4)
C16 C15 C14 101.2(4)
C10 C15 H15 114.9
C16 C15 H15 114.9
C14 C15 H15 114.9
C12 C16 C15 94.3(4)
C12 C16 H16A 112.9
C15 C16 H16A 112.9
C12 C16 H16B 112.9
C15 C16 H16B 112.9
H16A C16 H16B 110.3
O4 Tc2 O6 109.44(17)
O4 Tc2 O5 110.45(16)
O6 Tc2 O5 82.34(14)
O4 Tc2 N6 93.53(17)
O6 Tc2 N6 156.53(15)
O5 Tc2 N6 94.39(15)
O4 Tc2 N5 88.27(16)
O6 Tc2 N5 95.81(15)
O5 Tc2 N5 160.78(15)
N6 Tc2 N5 79.67(15)
O4 Tc2 N4 161.03(16)
O6 Tc2 N4 81.90(15)
O5 Tc2 N4 85.63(14)
N6 Tc2 N4 74.67(15)
N5 Tc2 N4 75.18(14)
C31 O5 Tc2 117.8(3)
C30 O6 Tc2 118.7(3)
C21 N4 C26 114.3(4)
C21 N4 Tc2 107.2(3)
C26 N4 Tc2 114.2(3)
C21 N4 H4A 106.9
C26 N4 H4A 106.9
Tc2 N4 H4A 106.9
C23 N5 C22 112.0(4)
C23 N5 Tc2 104.9(3)
C22 N5 Tc2 116.0(3)
C23 N5 H5A 107.9
C22 N5 H5A 107.9
Tc2 N5 H5A 107.9
C25 N6 C24 111.6(4)
C25 N6 Tc2 110.0(3)
C24 N6 Tc2 111.5(3)
C25 N6 H6A 107.8
C24 N6 H6A 107.8
Tc2 N6 H6A 107.8
N4 C21 C22 108.9(4)
N4 C21 H21A 109.9
C22 C21 H21A 109.9
N4 C21 H21B 109.9
C22 C21 H21B 109.9
H21A C21 H21B 108.3
N5 C22 C21 111.2(4)
N5 C22 H22A 109.4
C21 C22 H22A 109.4
N5 C22 H22B 109.4
C21 C22 H22B 109.4
H22A C22 H22B 108.0
N5 C23 C24 110.5(4)
N5 C23 H23A 109.5
C24 C23 H23A 109.5
N5 C23 H23B 109.5
C24 C23 H23B 109.5
H23A C23 H23B 108.1
N6 C24 C23 111.2(4)
N6 C24 H24A 109.4
C23 C24 H24A 109.4
N6 C24 H24B 109.4
C23 C24 H24B 109.4
H24A C24 H24B 108.0
N6 C25 C26 108.5(4)
N6 C25 H25A 110.0
C26 C25 H25A 110.0
N6 C25 H25B 110.0
C26 C25 H25B 110.0
H25A C25 H25B 108.4
N4 C26 C25 108.9(4)
N4 C26 H26A 109.9
C25 C26 H26A 109.9
N4 C26 H26B 109.9
C25 C26 H26B 109.9
H26A C26 H26B 108.3
O6 C30 C35 111.2(4)
O6 C30 C31 109.6(4)
C35 C30 C31 103.6(4)
O6 C30 H30 110.8
C35 C30 H30 110.8
C31 C30 H30 110.8
O5 C31 C32 112.7(4)
O5 C31 C30 110.6(4)
C32 C31 C30 102.9(4)
O5 C31 H31 110.1
C32 C31 H31 110.1
C30 C31 H31 110.1
C36 C32 C31 102.7(4)
C36 C32 C33 101.6(4)
C31 C32 C33 107.4(4)
C36 C32 H32 114.6
C31 C32 H32 114.6
C33 C32 H32 114.6
C32 C33 C34 102.4(4)
C32 C33 H33A 111.3
C34 C33 H33A 111.3
C32 C33 H33B 111.3
C34 C33 H33B 111.3
H33A C33 H33B 109.2
C35 C34 C33 103.9(4)
C35 C34 H34A 111.0
C33 C34 H34A 111.0
C35 C34 H34B 111.0
C33 C34 H34B 111.0
H34A C34 H34B 109.0
C34 C35 C30 107.3(4)
C34 C35 C36 101.0(4)
C30 C35 C36 101.8(4)
C34 C35 H35 115.0
C30 C35 H35 115.0
C36 C35 H35 115.0
C32 C36 C35 94.3(4)
C32 C36 H36A 112.9
C35 C36 H36A 112.9
C32 C36 H36B 112.9
C35 C36 H36B 112.9
H36A C36 H36B 110.3
H10A O10 H10B 106(3)
H20A O20 H20B 105(3)
H30A O30 H30B 105(3)
H40A O40 H40B 105(3)

loop_
_geom_bond_atom_site_label_1
_geom_bond_atom_site_label_2
_geom_bond_distance
Tc1 O1 1.663(3)
Tc1 O2 1.907(3)
Tc1 O3 1.922(3)
Tc1 N2 2.174(4)
Tc1 N3 2.192(4)
Tc1 N1 2.282(4)
O2 C10 1.439(6)
O3 C11 1.442(5)
N1 C6 1.485(7)
N1 C1 1.490(6)
N1 H1A 0.9300
N2 C2 1.481(6)
N2 C3 1.498(6)
N2 H2A 0.9300
N3 C4 1.483(6)
N3 C5 1.489(7)
N3 H3A 0.9300
C1 C2 1.496(7)
C1 H1C 0.9900
C1 H1D 0.9900
C2 H2C 0.9900
C2 H2D 0.9900
C3 C4 1.505(7)
C3 H3C 0.9900
C3 H3D 0.9900
C4 H4C 0.9900
C4 H4D 0.9900
C5 C6 1.488(7)
C5 H5C 0.9900
C5 H5D 0.9900
C6 H6C 0.9900
C6 H6D 0.9900
C10 C15 1.531(7)
C10 C11 1.546(7)
C10 H10 1.0000
C11 C12 1.550(7)
C11 H11 1.0000
C12 C16 1.530(7)
C12 C13 1.536(7)
C12 H12 1.0000
C13 C14 1.556(8)
C13 H13A 0.9900
C13 H13B 0.9900
C14 C15 1.541(7)
C14 H14A 0.9900
C14 H14B 0.9900
C15 C16 1.539(7)
C15 H15 1.0000
C16 H16A 0.9900
C16 H16B 0.9900
Tc2 O4 1.669(3)
Tc2 O6 1.926(3)
Tc2 O5 1.927(3)
Tc2 N6 2.161(4)
Tc2 N5 2.173(4)
Tc2 N4 2.269(4)
O5 C31 1.436(6)
O6 C30 1.434(6)
N4 C21 1.483(6)
N4 C26 1.491(7)
N4 H4A 0.9300
N5 C23 1.486(6)
N5 C22 1.493(6)
N5 H5A 0.9300
N6 C25 1.489(6)
N6 C24 1.509(6)
N6 H6A 0.9300
C21 C22 1.509(7)
C21 H21A 0.9900
C21 H21B 0.9900
C22 H22A 0.9900
C22 H22B 0.9900
C23 C24 1.517(8)
C23 H23A 0.9900
C23 H23B 0.9900
C24 H24A 0.9900
C24 H24B 0.9900
C25 C26 1.514(7)
C25 H25A 0.9900
C25 H25B 0.9900
C26 H26A 0.9900
C26 H26B 0.9900
C30 C35 1.539(7)
C30 C31 1.550(6)
C30 H30 1.0000
C31 C32 1.534(7)
C31 H31 1.0000
C32 C36 1.530(7)
C32 C33 1.544(8)
C32 H32 1.0000
C33 C34 1.556(7)
C33 H33A 0.9900
C33 H33B 0.9900
C34 C35 1.529(7)
C34 H34A 0.9900
C34 H34B 0.9900
C35 C36 1.547(7)
C35 H35 1.0000
C36 H36A 0.9900
C36 H36B 0.9900
O10 H10A 0.81(2)
O10 H10B 0.81(2)
O20 H20A 0.80(2)
O20 H20B 0.81(2)
O30 H30A 0.796(19)
O30 H30B 0.802(19)
O40 H40A 0.796(19)
O40 H40B 0.807(19)

loop_
_geom_hbond_atom_site_label_D
_geom_hbond_atom_site_label_H
_geom_hbond_atom_site_label_A
_geom_hbond_distance_DH
_geom_hbond_distance_HA
_geom_hbond_distance_DA
_geom_hbond_angle_DHA
_geom_hbond_site_symmetry_A
N2 H2A O3 0.93 2.06 2.884(5) 146.4 2_755
N4 H4A O30 0.93 2.04 2.921(5) 157.9 .
O10 H10B O40 0.81(2) 1.99(2) 2.801(6) 174(8) 2_764
O20 H20A O6 0.80(2) 2.00(2) 2.802(5) 180(8) .
O30 H30A O10 0.796(19) 2.12(3) 2.893(6) 164(7) 2_764
O30 H30B O10 0.802(19) 1.96(2) 2.758(6) 173(6) 1_445
O40 H40A O5 0.796(19) 2.08(4) 2.808(5) 152(7) .
O40 H40B O30 0.807(19) 2.15(3) 2.935(6) 163(7) 1_655

loop_
_geom_torsion_atom_site_label_1
_geom_torsion_atom_site_label_2
_geom_torsion_atom_site_label_3
_geom_torsion_atom_site_label_4
_geom_torsion
O1 Tc1 O2 C10 96.4(3)
O3 Tc1 O2 C10 -11.4(3)
N2 Tc1 O2 C10 -95.8(5)
N3 Tc1 O2 C10 -172.5(3)
N1 Tc1 O2 C10 -98.5(3)
O1 Tc1 O3 C11 -98.4(3)
O2 Tc1 O3 C11 11.2(3)
N2 Tc1 O3 C11 169.2(3)
N3 Tc1 O3 C11 99.0(5)
N1 Tc1 O3 C11 94.5(3)
O1 Tc1 N1 C6 67.9(6)
O2 Tc1 N1 C6 -67.0(3)
O3 Tc1 N1 C6 -150.3(3)
N2 Tc1 N1 C6 114.0(3)
N3 Tc1 N1 C6 31.2(3)
O1 Tc1 N1 C1 -57.1(6)
O2 Tc1 N1 C1 167.9(4)
O3 Tc1 N1 C1 84.6(3)
N2 Tc1 N1 C1 -11.1(3)
N3 Tc1 N1 C1 -93.9(3)
O1 Tc1 N2 C2 -161.9(3)
O2 Tc1 N2 C2 29.5(6)
O3 Tc1 N2 C2 -52.6(3)
N3 Tc1 N2 C2 109.4(3)
N1 Tc1 N2 C2 32.3(3)
O1 Tc1 N2 C3 71.3(3)
O2 Tc1 N2 C3 -97.2(5)
O3 Tc1 N2 C3 -179.4(3)
N3 Tc1 N2 C3 -17.4(3)
N1 Tc1 N2 C3 -94.5(3)
O1 Tc1 N3 C4 -54.2(3)
O2 Tc1 N3 C4 -165.0(3)
O3 Tc1 N3 C4 109.3(5)
N2 Tc1 N3 C4 36.8(3)
N1 Tc1 N3 C4 114.0(3)
O1 Tc1 N3 C5 -177.5(4)
O2 Tc1 N3 C5 71.7(4)
O3 Tc1 N3 C5 -14.0(6)
N2 Tc1 N3 C5 -86.5(3)
N1 Tc1 N3 C5 -9.3(3)
C6 N1 C1 C2 -134.5(4)
Tc1 N1 C1 C2 -11.9(5)
C3 N2 C2 C1 73.7(5)
Tc1 N2 C2 C1 -50.6(5)
N1 C1 C2 N2 40.0(6)
C2 N2 C3 C4 -130.2(5)
Tc1 N2 C3 C4 -5.8(5)
C5 N3 C4 C3 74.7(6)
Tc1 N3 C4 C3 -51.2(5)
N2 C3 C4 N3 39.4(6)
C4 N3 C5 C6 -133.4(5)
Tc1 N3 C5 C6 -14.5(6)
C1 N1 C6 C5 76.8(5)
Tc1 N1 C6 C5 -49.1(4)
N3 C5 C6 N1 42.4(6)
Tc1 O2 C10 C15 -105.7(4)
Tc1 O2 C10 C11 9.2(5)
Tc1 O3 C11 C10 -8.8(5)
Tc1 O3 C11 C12 105.1(4)
O2 C10 C11 O3 -0.2(5)
C15 C10 C11 O3 119.3(4)
O2 C10 C11 C12 -120.9(4)
C15 C10 C11 C12 -1.4(5)
O3 C11 C12 C16 -82.5(5)
C10 C11 C12 C16 36.2(4)
O3 C11 C12 C13 170.1(4)
C10 C11 C12 C13 -71.2(5)
C16 C12 C13 C14 -32.8(5)
C11 C12 C13 C14 74.0(5)
C12 C13 C14 C15 -3.0(5)
O2 C10 C15 C16 84.7(5)
C11 C10 C15 C16 -33.6(5)
O2 C10 C15 C14 -169.4(4)
C11 C10 C15 C14 72.3(5)
C13 C14 C15 C10 -69.2(5)
C13 C14 C15 C16 37.3(5)
C13 C12 C16 C15 54.7(4)
C11 C12 C16 C15 -55.6(4)
C10 C15 C16 C12 54.5(4)
C14 C15 C16 C12 -56.1(4)
O4 Tc2 O5 C31 98.7(3)
O6 Tc2 O5 C31 -9.2(3)
N6 Tc2 O5 C31 -165.9(3)
N5 Tc2 O5 C31 -94.9(5)
N4 Tc2 O5 C31 -91.6(3)
O4 Tc2 O6 C30 -101.1(3)
O5 Tc2 O6 C30 8.0(3)
N6 Tc2 O6 C30 91.3(5)
N5 Tc2 O6 C30 168.7(3)
N4 Tc2 O6 C30 94.6(3)
O4 Tc2 N4 C21 -64.4(6)
O6 Tc2 N4 C21 63.9(3)
O5 Tc2 N4 C21 146.7(3)
N6 Tc2 N4 C21 -117.5(3)
N5 Tc2 N4 C21 -34.4(3)
O4 Tc2 N4 C26 63.3(6)
O6 Tc2 N4 C26 -168.5(3)
O5 Tc2 N4 C26 -85.6(3)
N6 Tc2 N4 C26 10.2(3)
N5 Tc2 N4 C26 93.3(3)
O4 Tc2 N5 C23 59.6(3)
O6 Tc2 N5 C23 169.0(3)
O5 Tc2 N5 C23 -107.6(5)
N6 Tc2 N5 C23 -34.3(3)
N4 Tc2 N5 C23 -111.0(3)
O4 Tc2 N5 C22 -176.3(4)
O6 Tc2 N5 C22 -66.9(4)
O5 Tc2 N5 C22 16.5(7)
N6 Tc2 N5 C22 89.8(4)
N4 Tc2 N5 C22 13.1(3)
O4 Tc2 N6 C25 160.7(3)
O6 Tc2 N6 C25 -31.0(5)
O5 Tc2 N6 C25 49.9(3)
N5 Tc2 N6 C25 -111.7(3)
N4 Tc2 N6 C25 -34.4(3)
O4 Tc2 N6 C24 -74.9(3)
O6 Tc2 N6 C24 93.4(4)
O5 Tc2 N6 C24 174.3(3)
N5 Tc2 N6 C24 12.7(3)
N4 Tc2 N6 C24 90.0(3)
C26 N4 C21 C22 -76.9(5)
Tc2 N4 C21 C22 50.7(5)
C23 N5 C22 C21 130.7(4)
Tc2 N5 C22 C21 10.4(5)
N4 C21 C22 N5 -40.8(6)
C22 N5 C23 C24 -75.2(5)
Tc2 N5 C23 C24 51.4(4)
C25 N6 C24 C23 135.0(4)
Tc2 N6 C24 C23 11.5(5)
N5 C23 C24 N6 -42.7(6)
C24 N6 C25 C26 -69.8(5)
Tc2 N6 C25 C26 54.6(5)
C21 N4 C26 C25 139.2(4)
Tc2 N4 C26 C25 15.2(5)
N6 C25 C26 N4 -44.1(5)
Tc2 O6 C30 C35 108.8(4)
Tc2 O6 C30 C31 -5.1(5)
Tc2 O5 C31 C32 -106.0(4)
Tc2 O5 C31 C30 8.6(5)
O6 C30 C31 O5 -2.1(5)
C35 C30 C31 O5 -120.8(4)
O6 C30 C31 C32 118.5(4)
C35 C30 C31 C32 -0.2(5)
O5 C31 C32 C36 84.4(4)
C30 C31 C32 C36 -34.9(5)
O5 C31 C32 C33 -169.0(4)
C30 C31 C32 C33 71.8(4)
C36 C32 C33 C34 35.6(5)
C31 C32 C33 C34 -71.8(5)
C32 C33 C34 C35 0.2(5)
C33 C34 C35 C30 70.8(5)
C33 C34 C35 C36 -35.3(5)
O6 C30 C35 C34 171.4(4)
C31 C30 C35 C34 -71.0(5)
O6 C30 C35 C36 -83.0(4)
C31 C30 C35 C36 34.6(4)
C31 C32 C36 C35 54.8(4)
C33 C32 C36 C35 -56.3(4)
C34 C35 C36 C32 56.1(4)
C30 C35 C36 C32 -54.4(4)
